data_4515112
loop_
_publ_author_name
'Rajak, Sanil'
'Mohan, Midhun'
'A Tremblay, Alexandre'
'Maris, Thierry'
'Leal do Santos, Silvano'
'Venancio, Everaldo Carlos'
'Ferreira Santos, Sydney'
'Duong, Adam'

_publ_section_title
;
 Programmed Molecular Construction: Driving the Self-Assembly by
 Coordination and Hydrogen Bonds Using
 6-(Pyridin-2-yl)-1,3,5-triazine-2,4-diamine with
 M(NO<sub>3</sub>)<sub>2</sub> Salts.
;
_journal_issue 2
_journal_name_full 'ACS omega'
_journal_page_first 2708
_journal_page_last 2718
_journal_paper_doi 10.1021/acsomega.8b03517
_journal_volume 4
_journal_year 2019
_chemical_formula_moiety 'C16 H16 Co N14 O6'
_chemical_formula_sum 'C16 H16 Co N14 O6'
_chemical_formula_weight 559.36
_space_group_crystal_system orthorhombic
_space_group_IT_number 43
_space_group_name_Hall 'F 2 -2d'
_space_group_name_H-M_alt 'F d d 2'
_symmetry_space_group_name_Hall 'F 2 -2d'
_symmetry_space_group_name_H-M 'F d d 2'
_atom_sites_solution_hydrogens geom
_atom_sites_solution_primary direct
_audit_creation_date 2016-06-29
_audit_creation_method
;
Olex2 1.2
(compiled 2016.02.19 svn.r3266 for OlexSys, GUI svn.r5155)
;
_cell_angle_alpha 90
_cell_angle_beta 90
_cell_angle_gamma 90
_cell_formula_units_Z 8
_cell_length_a 39.7847(19)
_cell_length_b 8.9349(4)
_cell_length_c 11.8029(6)
_cell_measurement_reflns_used 9897
_cell_measurement_temperature 120
_cell_measurement_theta_max 60.500
_cell_measurement_theta_min 3.868
_cell_volume 4195.6(3)
_computing_cell_refinement
;
SAINT (2013) V8.37A; Integration Software for Single Crystal Data.
Bruker AXS Inc., Madison, WI 53719-1173.
;
_computing_data_collection
;
APEX 2 (2013) Bruker AXS Inc., Madison, WI 53719-1173.
;
_computing_data_reduction
;
SAINT (2013) V8.37A; Integration Software for Single Crystal Data.
Bruker AXS Inc., Madison, WI 53719-1173.
;
_computing_molecular_graphics 'Olex2 (Dolomanov et al., 2009)'
_computing_publication_material 'Olex2 (Dolomanov et al., 2009)'
_computing_structure_refinement 'XL (Sheldrick, 2008)'
_computing_structure_solution 'XT (Sheldrick, 2015)'
_diffrn_ambient_temperature 120
_diffrn_detector 'CMOS Area detector'
_diffrn_detector_area_resol_mean 10.24
_diffrn_detector_type 'Bruker Photon 100 CMOS Detector'
_diffrn_measured_fraction_theta_full 0.991
_diffrn_measured_fraction_theta_max 0.993
_diffrn_measurement_device 'k-geometry diffractometer'
_diffrn_measurement_device_type 'Bruker Venture Metaljet'
_diffrn_measurement_method '\w and \f scans'
_diffrn_radiation_collimation 'Focusing mirrors'
_diffrn_radiation_monochromator 'Helios MX Mirror Optics'
_diffrn_radiation_probe x-ray
_diffrn_radiation_type GaK\a
_diffrn_radiation_wavelength 1.34139
_diffrn_reflns_av_R_equivalents 0.0604
_diffrn_reflns_av_unetI/netI 0.0346
_diffrn_reflns_Laue_measured_fraction_full 0.991
_diffrn_reflns_Laue_measured_fraction_max 0.993
_diffrn_reflns_limit_h_max 51
_diffrn_reflns_limit_h_min -51
_diffrn_reflns_limit_k_max 11
_diffrn_reflns_limit_k_min -11
_diffrn_reflns_limit_l_max 15
_diffrn_reflns_limit_l_min -15
_diffrn_reflns_number 22689
_diffrn_reflns_point_group_measured_fraction_full 0.994
_diffrn_reflns_point_group_measured_fraction_max 0.995
_diffrn_reflns_theta_full 53.594
_diffrn_reflns_theta_max 60.660
_diffrn_reflns_theta_min 3.867
_diffrn_source 'Metal Jet'
_diffrn_source_target Ga
_diffrn_source_type 'Gallium Liquid Metal Jet Source'
_exptl_absorpt_coefficient_mu 4.911
_exptl_absorpt_correction_T_max 0.3663
_exptl_absorpt_correction_T_min 0.2786
_exptl_absorpt_correction_type multi-scan
_exptl_absorpt_process_details
;
SADABS-2014/5 (Bruker,2014/5) was used for absorption correction.
wR2(int) was 0.1287 before and 0.0895 after correction.
The Ratio of minimum to maximum transmission is 0.7606.
The \l/2 correction factor is 0.00150.
;
_exptl_crystal_colour 'clear light colourless'
_exptl_crystal_colour_lustre clear
_exptl_crystal_colour_modifier light
_exptl_crystal_colour_primary colourless
_exptl_crystal_density_diffrn 1.771
_exptl_crystal_description platelet
_exptl_crystal_F_000 2280
_exptl_crystal_recrystallization_method 'crystallized from MeOH/Et2O'
_exptl_crystal_size_max 0.077
_exptl_crystal_size_mid 0.05
_exptl_crystal_size_min 0.03
_refine_diff_density_max 0.450
_refine_diff_density_min -0.293
_refine_diff_density_rms 0.075
_refine_ls_abs_structure_details
;
 Refined as an inversion twin.
;
_refine_ls_abs_structure_Flack 0.193(10)
_refine_ls_extinction_method none
_refine_ls_goodness_of_fit_ref 1.089
_refine_ls_hydrogen_treatment constr
_refine_ls_matrix_type full
_refine_ls_number_parameters 169
_refine_ls_number_reflns 2300
_refine_ls_number_restraints 1
_refine_ls_restrained_S_all 1.089
_refine_ls_R_factor_all 0.0410
_refine_ls_R_factor_gt 0.0376
_refine_ls_shift/su_max 0.000
_refine_ls_shift/su_mean 0.000
_refine_ls_structure_factor_coef Fsqd
_refine_ls_weighting_details 'w=1/[\s^2^(Fo^2^)+(0.0515P)^2^+5.6211P] where P=(Fo^2^+2Fc^2^)/3'
_refine_ls_weighting_scheme calc
_refine_ls_wR_factor_gt 0.0888
_refine_ls_wR_factor_ref 0.0906
_reflns_Friedel_coverage 0.913
_reflns_Friedel_fraction_full 0.997
_reflns_Friedel_fraction_max 0.997
_reflns_number_gt 2171
_reflns_number_total 2300
_reflns_threshold_expression 'I > 2\s(I)'
_cod_data_source_file ao8b03517_si_002.cif
_cod_data_source_block adam96
_cod_depositor_comments
;
The following automatic conversions were performed:

'_diffrn_radiation_probe' value 'X-ray' changed to 'x-ray' according
to
/home/data/users/saulius/crontab/automatic-downloads/current/ACS/lib/dictionaries/cif_core.dic
dictionary named 'cif_core.dic' version 2.4.2 from 2011-04-26.

Automatic conversion script
Id: cif_fix_values 4973 2017-02-22 13:04:09Z antanas 
;
_cod_database_code 4515112
_shelx_space_group_comment
;
The symmetry employed for this shelxl refinement is uniquely defined
by the following loop, which should always be used as a source of
symmetry information in preference to the above space-group names.
They are only intended as comments.
;
_shelx_estimated_absorpt_t_max 0.867
_shelx_estimated_absorpt_t_min 0.704
_olex2_refinement_description
;
1. Twinned data refinement
 Scales: 0.807(10) 0.193(10)
2. Fixed Uiso
 At 1.2 times of:
  All C(H) groups, All N(H,H) groups
3.a Aromatic/amide H refined with riding coordinates:
 C1(H1), C2(H2), C3(H3), C4(H4)
3.b X=CH2 refined with riding coordinates:
 N5(H5A,H5B), N6(H6A,H6B)
;
_shelx_shelxl_version_number 2014/7
_olex2_date_sample_data_collection 2016-06-28
_olex2_date_sample_submission 2016-06-17
_olex2_exptl_crystal_mounting_method 'mounted on a Mitegen cryoloop'
_olex2_submission_special_instructions 'No special instructions were received'

loop_
_space_group_symop_operation_xyz
'x, y, z'
'-x, -y, z'
'x+1/4, -y+1/4, z+1/4'
'-x+1/4, y+1/4, z+1/4'
'x, y+1/2, z+1/2'
'-x, -y+1/2, z+1/2'
'x+1/4, -y+3/4, z+3/4'
'-x+1/4, y+3/4, z+3/4'
'x+1/2, y, z+1/2'
'-x+1/2, -y, z+1/2'
'x+3/4, -y+1/4, z+3/4'
'-x+3/4, y+1/4, z+3/4'
'x+1/2, y+1/2, z'
'-x+1/2, -y+1/2, z'
'x+3/4, -y+3/4, z+1/4'
'-x+3/4, y+3/4, z+1/4'

loop_
_atom_site_label
_atom_site_type_symbol
_atom_site_fract_x
_atom_site_fract_y
_atom_site_fract_z
_atom_site_U_iso_or_equiv
_atom_site_adp_type
_atom_site_occupancy
_atom_site_site_symmetry_order
_atom_site_calc_flag
_atom_site_refinement_flags_posn
_atom_site_refinement_flags_adp
_atom_site_refinement_flags_occupancy
Co1 Co 0.7500 0.7500 0.51565(8) 0.01704(18) Uani 1 2 d S T P
O1 O 0.76916(7) 0.8800(3) 0.6543(3) 0.0231(6) Uani 1 1 d . . .
O2 O 0.79438(9) 1.0908(4) 0.6830(4) 0.0403(8) Uani 1 1 d . . .
O3 O 0.82391(8) 0.8918(4) 0.6513(3) 0.0340(7) Uani 1 1 d . . .
N1 N 0.71987(8) 0.6127(4) 0.4120(3) 0.0202(7) Uani 1 1 d . . .
N2 N 0.70540(7) 0.8852(4) 0.4953(3) 0.0193(7) Uani 1 1 d . . .
N3 N 0.66866(8) 1.0979(4) 0.4973(3) 0.0209(7) Uani 1 1 d . . .
N4 N 0.65237(8) 0.8738(4) 0.4010(3) 0.0229(7) Uani 1 1 d . . .
N5 N 0.71841(8) 1.1013(4) 0.5932(3) 0.0249(8) Uani 1 1 d . . .
H5A H 0.7138 1.1934 0.6147 0.030 Uiso 1 1 calc R . .
H5B H 0.7372 1.0585 0.6151 0.030 Uiso 1 1 calc R . .
N6 N 0.61994(8) 1.0830(4) 0.3908(3) 0.0243(7) Uani 1 1 d . . .
H6A H 0.6154 1.1768 0.4076 0.029 Uiso 1 1 calc R . .
H6B H 0.6062 1.0316 0.3474 0.029 Uiso 1 1 calc R . .
N7 N 0.79664(8) 0.9553(4) 0.6612(3) 0.0239(7) Uani 1 1 d . . .
C1 C 0.72735(11) 0.4738(5) 0.3768(4) 0.0258(9) Uani 1 1 d . . .
H1 H 0.7498 0.4395 0.3848 0.031 Uiso 1 1 calc R . .
C2 C 0.70387(12) 0.3784(5) 0.3295(4) 0.0298(9) Uani 1 1 d . . .
H2 H 0.7101 0.2800 0.3074 0.036 Uiso 1 1 calc R . .
C3 C 0.67128(12) 0.4276(5) 0.3149(4) 0.0299(9) Uani 1 1 d . . .
H3 H 0.6547 0.3640 0.2825 0.036 Uiso 1 1 calc R . .
C4 C 0.66330(11) 0.5718(5) 0.3485(4) 0.0261(8) Uani 1 1 d . . .
H4 H 0.6411 0.6094 0.3389 0.031 Uiso 1 1 calc R . .
C5 C 0.68830(9) 0.6608(4) 0.3964(3) 0.0207(7) Uani 1 1 d . . .
C6 C 0.68126(9) 0.8169(4) 0.4333(3) 0.0189(7) Uani 1 1 d . . .
C7 C 0.64759(10) 1.0193(4) 0.4309(4) 0.0214(8) Uani 1 1 d . . .
C8 C 0.69696(9) 1.0272(4) 0.5281(4) 0.0200(7) Uani 1 1 d . . .

loop_
_atom_site_aniso_label
_atom_site_aniso_U_11
_atom_site_aniso_U_22
_atom_site_aniso_U_33
_atom_site_aniso_U_23
_atom_site_aniso_U_13
_atom_site_aniso_U_12
Co1 0.0135(3) 0.0150(3) 0.0226(4) 0.000 0.000 0.0009(3)
O1 0.0204(13) 0.0215(13) 0.0275(15) -0.0008(11) -0.0018(11) -0.0046(10)
O2 0.0381(17) 0.0190(15) 0.064(3) 0.0004(16) -0.0099(16) -0.0047(13)
O3 0.0242(14) 0.0298(17) 0.048(2) 0.0027(15) -0.0011(14) -0.0024(12)
N1 0.0203(15) 0.0192(16) 0.0211(17) -0.0033(13) -0.0002(12) -0.0005(12)
N2 0.0149(13) 0.0173(15) 0.0257(18) 0.0003(12) -0.0004(12) 0.0013(11)
N3 0.0187(14) 0.0164(14) 0.0276(18) -0.0017(13) 0.0022(13) 0.0036(11)
N4 0.0159(14) 0.0235(16) 0.0293(18) -0.0036(14) 0.0007(13) 0.0019(12)
N5 0.0226(16) 0.0173(16) 0.035(2) -0.0052(15) -0.0056(14) 0.0025(13)
N6 0.0188(15) 0.0214(17) 0.0326(19) -0.0055(15) -0.0036(13) 0.0049(12)
N7 0.0225(15) 0.0238(16) 0.0253(19) 0.0049(14) -0.0051(13) -0.0038(13)
C1 0.027(2) 0.0223(19) 0.028(2) -0.0047(16) -0.0028(16) 0.0058(15)
C2 0.037(2) 0.020(2) 0.032(2) -0.0064(17) -0.0020(18) 0.0036(17)
C3 0.034(2) 0.025(2) 0.031(2) -0.0050(18) -0.0046(18) -0.0043(17)
C4 0.0253(18) 0.023(2) 0.030(2) -0.0034(17) -0.0047(15) 0.0015(16)
C5 0.0187(16) 0.0190(19) 0.0244(19) -0.0023(15) -0.0003(14) 0.0002(14)
C6 0.0167(16) 0.0170(18) 0.0229(19) 0.0014(15) 0.0000(13) 0.0003(14)
C7 0.0186(17) 0.0217(19) 0.024(2) -0.0008(15) 0.0040(14) 0.0008(14)
C8 0.0178(16) 0.0185(17) 0.024(2) 0.0007(15) 0.0031(14) -0.0019(13)

loop_
_atom_type_symbol
_atom_type_description
_atom_type_scat_dispersion_real
_atom_type_scat_dispersion_imag
_atom_type_scat_source
C C 0.0140 0.0070 'International Tables Vol C Tables 4.2.6.8 and 6.1.1.4'
H H 0.0000 0.0000 'International Tables Vol C Tables 4.2.6.8 and 6.1.1.4'
Co Co -0.6630 2.9050 'International Tables Vol C Tables 4.2.6.8 and 6.1.1.4'
N N 0.0250 0.0140 'International Tables Vol C Tables 4.2.6.8 and 6.1.1.4'
O O 0.0390 0.0250 'International Tables Vol C Tables 4.2.6.8 and 6.1.1.4'

loop_
_geom_angle_atom_site_label_1
_geom_angle_atom_site_label_2
_geom_angle_atom_site_label_3
_geom_angle
_geom_angle_site_symmetry_1
_geom_angle_site_symmetry_3
O1 Co1 O1 80.68(16) 14_665 .
O1 Co1 N2 94.23(12) . .
O1 Co1 N2 95.50(12) . 14_665
O1 Co1 N2 95.50(12) 14_665 .
O1 Co1 N2 94.23(12) 14_665 14_665
N1 Co1 O1 163.71(12) 14_665 14_665
N1 Co1 O1 85.74(13) . 14_665
N1 Co1 O1 163.71(12) . .
N1 Co1 O1 85.74(13) 14_665 .
N1 Co1 N1 109.0(2) 14_665 .
N1 Co1 N2 78.09(13) . .
N1 Co1 N2 78.09(13) 14_665 14_665
N1 Co1 N2 94.42(12) . 14_665
N1 Co1 N2 94.42(12) 14_665 .
N2 Co1 N2 167.23(19) . 14_665
N7 O1 Co1 129.3(3) . .
C1 N1 Co1 126.3(3) . .
C5 N1 Co1 115.2(3) . .
C5 N1 C1 117.5(3) . .
C6 N2 Co1 113.0(2) . .
C6 N2 C8 113.4(3) . .
C8 N2 Co1 133.5(3) . .
C8 N3 C7 115.8(3) . .
C6 N4 C7 114.6(3) . .
H5A N5 H5B 120.0 . .
C8 N5 H5A 120.0 . .
C8 N5 H5B 120.0 . .
H6A N6 H6B 120.0 . .
C7 N6 H6A 120.0 . .
C7 N6 H6B 120.0 . .
O2 N7 O1 117.5(3) . .
O3 N7 O1 120.2(3) . .
O3 N7 O2 122.2(3) . .
N1 C1 H1 118.5 . .
N1 C1 C2 123.0(4) . .
C2 C1 H1 118.5 . .
C1 C2 H2 120.4 . .
C3 C2 C1 119.3(4) . .
C3 C2 H2 120.4 . .
C2 C3 H3 120.8 . .
C2 C3 C4 118.4(4) . .
C4 C3 H3 120.8 . .
C3 C4 H4 120.5 . .
C3 C4 C5 118.9(4) . .
C5 C4 H4 120.5 . .
N1 C5 C4 122.8(4) . .
N1 C5 C6 115.9(3) . .
C4 C5 C6 121.3(3) . .
N2 C6 C5 116.6(3) . .
N4 C6 N2 127.2(4) . .
N4 C6 C5 116.3(3) . .
N3 C7 N4 124.3(4) . .
N6 C7 N3 120.0(3) . .
N6 C7 N4 115.7(4) . .
N3 C8 N2 124.5(4) . .
N5 C8 N2 118.0(3) . .
N5 C8 N3 117.5(3) . .

loop_
_geom_bond_atom_site_label_1
_geom_bond_atom_site_label_2
_geom_bond_distance
_geom_bond_site_symmetry_2
Co1 O1 2.147(3) 14_665
Co1 O1 2.147(3) .
Co1 N1 2.107(3) 14_665
Co1 N1 2.107(3) .
Co1 N2 2.160(3) 14_665
Co1 N2 2.160(3) .
O1 N7 1.286(4) .
O2 N7 1.241(5) .
O3 N7 1.229(5) .
N1 C1 1.342(5) .
N1 C5 1.340(5) .
N2 C6 1.353(5) .
N2 C8 1.368(5) .
N3 C7 1.346(5) .
N3 C8 1.341(5) .
N4 C6 1.313(5) .
N4 C7 1.360(5) .
N5 H5A 0.8800 .
N5 H5B 0.8800 .
N5 C8 1.326(5) .
N6 H6A 0.8800 .
N6 H6B 0.8800 .
N6 C7 1.326(5) .
C1 H1 0.9500 .
C1 C2 1.382(6) .
C2 H2 0.9500 .
C2 C3 1.380(6) .
C3 H3 0.9500 .
C3 C4 1.385(6) .
C4 H4 0.9500 .
C4 C5 1.394(6) .
C5 C6 1.488(5) .

loop_
_geom_hbond_atom_site_label_D
_geom_hbond_atom_site_label_H
_geom_hbond_atom_site_label_A
_geom_hbond_distance_DH
_geom_hbond_distance_HA
_geom_hbond_distance_DA
_geom_hbond_angle_DHA
_geom_hbond_site_symmetry_A
N5 H5A O2 0.88 2.12 2.992(5) 173.7 14_675
N5 H5B O1 0.88 2.09 2.917(4) 156.1 .
N5 H5B O2 0.88 2.43 3.204(5) 147.4 .
N5 H5B N7 0.88 2.59 3.469(5) 172.6 .
N6 H6A O3 0.88 2.31 3.068(5) 143.8 11_474
N6 H6B N3 0.88 2.25 3.104(5) 163.8 8_644
C2 H2 O1 0.95 2.45 3.281(5) 146.3 10_664

loop_
_geom_torsion_atom_site_label_1
_geom_torsion_atom_site_label_2
_geom_torsion_atom_site_label_3
_geom_torsion_atom_site_label_4
_geom_torsion
Co1 O1 N7 O2 122.5(4)
Co1 O1 N7 O3 -60.8(5)
Co1 N1 C1 C2 165.9(4)
Co1 N1 C5 C4 -167.8(3)
Co1 N1 C5 C6 12.4(5)
Co1 N2 C6 N4 -175.6(4)
Co1 N2 C6 C5 3.6(4)
Co1 N2 C8 N3 173.1(3)
Co1 N2 C8 N5 -5.8(6)
N1 C1 C2 C3 1.4(8)
N1 C5 C6 N2 -10.7(5)
N1 C5 C6 N4 168.6(4)
C1 N1 C5 C4 1.5(6)
C1 N1 C5 C6 -178.2(4)
C1 C2 C3 C4 0.0(7)
C2 C3 C4 C5 -0.6(7)
C3 C4 C5 N1 -0.2(7)
C3 C4 C5 C6 179.6(4)
C4 C5 C6 N2 169.5(4)
C4 C5 C6 N4 -11.2(6)
C5 N1 C1 C2 -2.2(7)
C6 N2 C8 N3 -3.9(6)
C6 N2 C8 N5 177.2(4)
C6 N4 C7 N3 -6.1(6)
C6 N4 C7 N6 174.3(4)
C7 N3 C8 N2 0.9(6)
C7 N3 C8 N5 179.8(4)
C7 N4 C6 N2 2.6(6)
C7 N4 C6 C5 -176.6(3)
C8 N2 C6 N4 2.0(6)
C8 N2 C6 C5 -178.8(3)
C8 N3 C7 N4 4.5(6)
C8 N3 C7 N6 -176.0(4)

loop_
_twin_individual_id
_twin_individual_mass_fraction_refined
1 0.807(10)
2 0.193(10)
